data_7209779
loop_
_publ_author_name
'Lestari, Witri Wahyu'
'L\"onnecke, Peter'
'S\'arosi, Menyh\'art B.'
'Streit, Huayna Cerqueira'
'Adlung, Matthias'
'Wickleder, Claudia'
'Handke, Marcel'
'Einicke, Wolf-Dietrich'
'Gl\"aser, Roger'
'Hey-Hawkins, Evamarie'

_publ_section_title
;
 Syntheses, structures and luminescence properties of novel metal--organic
 frameworks based on zinc(ii), cadmium(ii) or lead(ii) and a
 2,2&#x2032;-dimethoxy-functionalised biphenyl linker
;
_journal_issue 19
_journal_name_full CrystEngComm
_journal_page_first 3874
_journal_paper_doi 10.1039/c3ce40179k
_journal_volume 15
_journal_year 2013
_chemical_absolute_configuration unk
_chemical_formula_sum 'C16 H18 O2'
_chemical_formula_weight 242.3
_chemical_name_systematic
;
?
;
_space_group_IT_number 43
_symmetry_cell_setting orthorhombic
_symmetry_space_group_name_Hall 'F 2 -2d'
_symmetry_space_group_name_H-M 'F d d 2'
_atom_sites_solution_hydrogens geom
_atom_sites_solution_primary direct
_atom_sites_solution_secondary difmap
_audit_conform_dict_location ftp://ftp.iucr.org/pub/cif_core.dic
_audit_conform_dict_name cif_core.dic
_audit_conform_dict_version 2.4
_audit_creation_date 2012-11-16T14:20:57-00:00
_audit_creation_method 'WinGX routine CIF_UPDATE'
_cell_angle_alpha 90
_cell_angle_beta 90
_cell_angle_gamma 90
_cell_formula_units_Z 8
_cell_length_a 15.1458(6)
_cell_length_b 20.2514(9)
_cell_length_c 8.6838(4)
_cell_measurement_reflns_used 2073
_cell_measurement_temperature 130(2)
_cell_measurement_theta_max 32.1816
_cell_measurement_theta_min 2.6735
_cell_volume 2663.5(2)
_computing_cell_refinement
;
CrysAlis RED, Oxford Diffraction Ltd.,
Version 1.171.32.15 (release 10-01-2008 CrysAlis171 .NET)
(compiled Jan 10 2008,16:37:18)
;
_computing_data_collection
;
CrysAlis CCD, Oxford Diffraction Ltd.,
Version 1.171.32.15 (release 10-01-2008 CrysAlis171 .NET)
(compiled Jan 10 2008,16:37:18)
;
_computing_data_reduction
;
CrysAlis RED, Oxford Diffraction Ltd.,
Version 1.171.32.15 (release 10-01-2008 CrysAlis171 .NET)
(compiled Jan 10 2008,16:37:18)
;
_computing_molecular_graphics
;
ORTEP3 for Windows
L. J. Farrugia, J. Appl. Crystallogr. 1997, 30, 565.
;
_computing_publication_material
;
WINGX
L.J. Farrugia,
J. Appl. Cryst., 1999, 32, 837-838.
;
_computing_structure_refinement 'SHELXL-97 (Sheldrick, 2008)'
_computing_structure_solution
;
SHELXS-97
Program for Crystal Structure Analysis (Release 97-2)
G. M. Sheldrick, Instit\"ut f\"ur Anorganische Chemie der Universit\"at,
Tammanstrasse 4, D-3400 G\"ottingen, Germany, 1998.
;
_diffrn_ambient_temperature 130(2)
_diffrn_detector_area_resol_mean 16.356
_diffrn_measured_fraction_theta_full 0.995
_diffrn_measured_fraction_theta_max 0.995
_diffrn_measurement_method '\w scans'
_diffrn_orient_matrix_UB_11 0.0327008003
_diffrn_orient_matrix_UB_12 -0.0415742728
_diffrn_orient_matrix_UB_13 0.0075215942
_diffrn_orient_matrix_UB_21 0.0158030317
_diffrn_orient_matrix_UB_22 0.0145941784
_diffrn_orient_matrix_UB_23 0.0324874936
_diffrn_orient_matrix_UB_31 -0.0728411554
_diffrn_orient_matrix_UB_32 -0.0155216185
_diffrn_orient_matrix_UB_33 0.0103862555
_diffrn_radiation_monochromator graphite
_diffrn_radiation_type MoK\a
_diffrn_radiation_wavelength 0.71073
_diffrn_reflns_av_R_equivalents 0.0196
_diffrn_reflns_av_unetI/netI 0.0237
_diffrn_reflns_limit_h_max 19
_diffrn_reflns_limit_h_min -21
_diffrn_reflns_limit_k_max 20
_diffrn_reflns_limit_k_min -28
_diffrn_reflns_limit_l_max 12
_diffrn_reflns_limit_l_min -11
_diffrn_reflns_number 3551
_diffrn_reflns_theta_full 30.51
_diffrn_reflns_theta_max 30.51
_diffrn_reflns_theta_min 2.88
_exptl_absorpt_coefficient_mu 0.078
_exptl_absorpt_correction_T_max 1
_exptl_absorpt_correction_T_min 0.99175
_exptl_absorpt_correction_type multi-scan
_exptl_absorpt_process_details
;
CrysAlis RED, Oxford Diffraction Ltd.,
Version 1.171.32.15 (release 10-01-2008 CrysAlis171 .NET)
(compiled Jan 10 2008,16:37:18)
Empirical absorption correction using spherical harmonics,
implemented in SCALE3 ABSPACK scaling algorithm.
;
_exptl_crystal_colour colorless
_exptl_crystal_density_diffrn 1.208
_exptl_crystal_density_method 'not measured'
_exptl_crystal_description prism
_exptl_crystal_F_000 1040
_exptl_crystal_size_max 0.5
_exptl_crystal_size_mid 0.4
_exptl_crystal_size_min 0.4
_refine_diff_density_max 0.283
_refine_diff_density_min -0.202
_refine_diff_density_rms 0.042
_refine_ls_abs_structure_details 'Flack H D (1983), Acta Cryst. A39, 876-881'
_refine_ls_abs_structure_Flack -10(10)
_refine_ls_extinction_method none
_refine_ls_goodness_of_fit_ref 1.039
_refine_ls_hydrogen_treatment mixed
_refine_ls_matrix_type full
_refine_ls_number_parameters 107
_refine_ls_number_reflns 1073
_refine_ls_number_restraints 1
_refine_ls_restrained_S_all 1.039
_refine_ls_R_factor_all 0.0429
_refine_ls_R_factor_gt 0.0376
_refine_ls_shift/su_max 0
_refine_ls_shift/su_mean 0
_refine_ls_structure_factor_coef Fsqd
_refine_ls_weighting_details 'calc w=1/[\s^2^(Fo^2^)+(0.0754P)^2^+0.0000P] where P=(Fo^2^+2Fc^2^)/3'
_refine_ls_weighting_scheme calc
_refine_ls_wR_factor_gt 0.1039
_refine_ls_wR_factor_ref 0.1061
_reflns_number_gt 936
_reflns_number_total 1073
_reflns_threshold_expression >2\s(I)
_cod_data_source_file c3ce40179k.txt
_cod_data_source_block x0443fin
_cod_depositor_comments
;
The following automatic conversions were performed:

'_symmetry_cell_setting' value 'Orthorhombic' changed to
'orthorhombic' according to
/home/saulius/struct/CIF-dictionaries/cif_core.dic dictionary named
'cif_core.dic' version 2.4.2 from 2011-04-26.

Automatic conversion script
Id: cif_fix_values 1891 2012-01-12 08:04:46Z andrius 
;
_cod_original_sg_symbol_H-M Fdd2
_cod_database_code 7209779

loop_
_symmetry_equiv_pos_as_xyz
'x, y, z'
'-x, -y, z'
'x+1/4, -y+1/4, z+1/4'
'-x+1/4, y+1/4, z+1/4'
'x, y+1/2, z+1/2'
'-x, -y+1/2, z+1/2'
'x+1/4, -y+3/4, z+3/4'
'-x+1/4, y+3/4, z+3/4'
'x+1/2, y, z+1/2'
'-x+1/2, -y, z+1/2'
'x+3/4, -y+1/4, z+3/4'
'-x+3/4, y+1/4, z+3/4'
'x+1/2, y+1/2, z'
'-x+1/2, -y+1/2, z'
'x+3/4, -y+3/4, z+1/4'
'-x+3/4, y+3/4, z+1/4'

loop_
_atom_site_label
_atom_site_type_symbol
_atom_site_fract_x
_atom_site_fract_y
_atom_site_fract_z
_atom_site_U_iso_or_equiv
_atom_site_adp_type
_atom_site_occupancy
_atom_site_symmetry_multiplicity
_atom_site_calc_flag
_atom_site_refinement_flags
O1 O 0.02104(8) 0.06996(7) 0.64697(15) 0.0293(3) Uani 1 1 d .
C1 C 0.07952(10) 0.05216(8) 0.5357(2) 0.0204(3) Uani 1 1 d .
C2 C 0.16689(10) 0.07342(8) 0.5325(2) 0.0218(3) Uani 1 1 d .
C3 C 0.22221(10) 0.05638(8) 0.4108(2) 0.0224(3) Uani 1 1 d .
C4 C 0.18863(10) 0.01855(8) 0.2913(2) 0.0253(4) Uani 1 1 d .
C5 C 0.10170(10) -0.00313(8) 0.2956(2) 0.0235(3) Uani 1 1 d .
C6 C 0.04627(9) 0.01208(7) 0.4178(2) 0.0196(3) Uani 1 1 d .
C7 C 0.31670(11) 0.07878(10) 0.4097(2) 0.0326(4) Uani 1 1 d .
H7A H 0.3199 0.1242 0.3709 0.049 Uiso 1 1 calc R
H7B H 0.3514 0.0497 0.3428 0.049 Uiso 1 1 calc R
H7C H 0.3404 0.0771 0.5146 0.049 Uiso 1 1 calc R
C8 C 0.05397(13) 0.10403(11) 0.7779(3) 0.0345(4) Uani 1 1 d .
H2 H 0.1887(14) 0.0970(12) 0.613(3) 0.031(6) Uiso 1 1 d .
H4 H 0.2255(13) 0.0094(12) 0.203(3) 0.026(6) Uiso 1 1 d .
H5 H 0.0762(15) -0.0310(12) 0.207(3) 0.030(6) Uiso 1 1 d .
H8A H 0.0998(18) 0.0758(12) 0.829(3) 0.039(7) Uiso 1 1 d .
H8B H 0.0787(15) 0.1469(12) 0.753(3) 0.035(6) Uiso 1 1 d .
H8C H 0.0012(18) 0.1087(13) 0.843(4) 0.052(8) Uiso 1 1 d .

loop_
_atom_site_aniso_label
_atom_site_aniso_U_11
_atom_site_aniso_U_22
_atom_site_aniso_U_33
_atom_site_aniso_U_23
_atom_site_aniso_U_13
_atom_site_aniso_U_12
O1 0.0225(6) 0.0383(7) 0.0271(7) -0.0127(6) 0.0050(5) -0.0047(5)
C1 0.0203(7) 0.0207(7) 0.0203(7) 0.0008(6) 0.0006(7) 0.0008(5)
C2 0.0192(7) 0.0234(7) 0.0227(8) 0.0003(7) -0.0017(6) -0.0017(5)
C3 0.0189(6) 0.0226(7) 0.0258(8) 0.0042(7) -0.0006(7) 0.0005(6)
C4 0.0229(7) 0.0263(8) 0.0267(8) -0.0002(8) 0.0055(7) -0.0001(6)
C5 0.0244(7) 0.0226(7) 0.0234(8) -0.0015(7) 0.0024(7) -0.0032(6)
C6 0.0178(6) 0.0192(7) 0.0217(8) 0.0020(6) 0.0002(6) -0.0007(5)
C7 0.0198(7) 0.0457(10) 0.0323(10) 0.0042(9) 0.0009(8) -0.0064(7)
C8 0.0332(9) 0.0439(11) 0.0265(10) -0.0129(9) 0.0046(8) -0.0098(8)

loop_
_atom_type_symbol
_atom_type_description
_atom_type_scat_dispersion_real
_atom_type_scat_dispersion_imag
_atom_type_scat_source
O O 0.0106 0 'International Tables Vol C Tables 4.2.6.8 and 6.1.1.4'
C C 0.0033 0 'International Tables Vol C Tables 4.2.6.8 and 6.1.1.4'
H H 0 0 'International Tables Vol C Tables 4.2.6.8 and 6.1.1.4'

loop_
_geom_angle_atom_site_label_1
_geom_angle_atom_site_label_2
_geom_angle_atom_site_label_3
_geom_angle
_geom_angle_site_symmetry_3
C1 O1 C8 117.96(14) .
O1 C1 C2 123.49(15) .
O1 C1 C6 116.04(13) .
C2 C1 C6 120.43(15) .
C1 C2 C3 120.72(15) .
C1 C2 H2 119.4(14) .
C3 C2 H2 119.8(14) .
C4 C3 C2 118.96(14) .
C4 C3 C7 120.79(16) .
C2 C3 C7 120.25(16) .
C3 C4 C5 120.18(17) .
C3 C4 H4 119.3(13) .
C5 C4 H4 120.5(13) .
C6 C5 C4 121.59(17) .
C6 C5 H5 117.9(13) .
C4 C5 H5 120.5(13) .
C5 C6 C1 118.05(13) .
C5 C6 C6 119.86(11) 2
C1 C6 C6 122.05(11) 2
C3 C7 H7A 109.5 .
C3 C7 H7B 109.5 .
H7A C7 H7B 109.5 .
C3 C7 H7C 109.5 .
H7A C7 H7C 109.5 .
H7B C7 H7C 109.5 .
O1 C8 H8A 108.8(15) .
O1 C8 H8B 113.3(16) .
H8A C8 H8B 110(2) .
O1 C8 H8C 102.9(17) .
H8A C8 H8C 111(2) .
H8B C8 H8C 111(2) .

loop_
_geom_bond_atom_site_label_1
_geom_bond_atom_site_label_2
_geom_bond_distance
_geom_bond_site_symmetry_2
O1 C1 1.359(2) .
O1 C8 1.420(2) .
C1 C2 1.392(2) .
C1 C6 1.400(2) .
C2 C3 1.392(2) .
C2 H2 0.91(2) .
C3 C4 1.386(3) .
C3 C7 1.501(2) .
C4 C5 1.388(2) .
C4 H4 0.97(2) .
C5 C6 1.388(2) .
C5 H5 1.03(3) .
C6 C6 1.485(3) 2
C7 H7A 0.98 .
C7 H7B 0.98 .
C7 H7C 0.98 .
C8 H8A 1.00(3) .
C8 H8B 0.97(3) .
C8 H8C 0.99(3) .
